data_7247269
loop_
_publ_author_name
'Nalaoh, Phattananawee'
'Jenkins, David M.'

_publ_section_title
;
 Di-triazole boat conformation leads to metal--organic nanotube while
 chair conformation leads to coordination polymer
;
_journal_issue 35
_journal_name_full CrystEngComm
_journal_page_first 4929
_journal_page_last 4933
_journal_paper_doi 10.1039/D3CE00835E
_journal_volume 25
_journal_year 2023
_chemical_formula_moiety 'C18 H26 N8, 2(C F3 O3 S)'
_chemical_formula_sum 'C20 H26 F6 N8 O6 S2'
_chemical_formula_weight 652.61
_space_group_crystal_system triclinic
_space_group_IT_number 2
_space_group_name_Hall '-P 1'
_space_group_name_H-M_alt 'P -1'
_atom_sites_solution_hydrogens geom
_atom_sites_solution_primary dual
_audit_creation_date 2023-06-11
_audit_creation_method
;
Olex2 1.5
(compiled 2023.03.06 svn.rbb2c1857 for OlexSys, GUI svn.r6748)
;
_audit_update_record
;
2023-07-16 deposited with the CCDC.	2023-08-23 downloaded from the CCDC.
;
_cell_angle_alpha 94.455(4)
_cell_angle_beta 98.312(3)
_cell_angle_gamma 90.959(4)
_cell_formula_units_Z 1
_cell_length_a 6.6612(6)
_cell_length_b 7.0920(7)
_cell_length_c 15.1212(15)
_cell_measurement_reflns_used 7030
_cell_measurement_temperature 100(2)
_cell_measurement_theta_max 27.14
_cell_measurement_theta_min 2.73
_cell_volume 704.42(12)
_computing_cell_refinement 'SAINT V8.40B (?, 2016)'
_computing_data_reduction 'SAINT V8.40B (?, 2016)'
_computing_molecular_graphics 'Olex2 1.5 (Dolomanov et al., 2009)'
_computing_publication_material 'Olex2 1.5 (Dolomanov et al., 2009)'
_computing_structure_refinement 'XL (Sheldrick, 2008)'
_computing_structure_solution 'XT (Sheldrick, 2015)'
_diffrn_ambient_temperature 100.0
_diffrn_measured_fraction_theta_full 1.000
_diffrn_measured_fraction_theta_max 1.000
_diffrn_measurement_device_type 'Bruker D8 Venture'
_diffrn_measurement_method '\f and \w scans'
_diffrn_radiation_type MoK\a
_diffrn_radiation_wavelength 0.71073
_diffrn_reflns_av_R_equivalents 0.0794
_diffrn_reflns_av_unetI/netI 0.0479
_diffrn_reflns_Laue_measured_fraction_full 1.000
_diffrn_reflns_Laue_measured_fraction_max 1.000
_diffrn_reflns_limit_h_max 8
_diffrn_reflns_limit_h_min -8
_diffrn_reflns_limit_k_max 8
_diffrn_reflns_limit_k_min -8
_diffrn_reflns_limit_l_max 18
_diffrn_reflns_limit_l_min -18
_diffrn_reflns_number 18304
_diffrn_reflns_point_group_measured_fraction_full 1.000
_diffrn_reflns_point_group_measured_fraction_max 1.000
_diffrn_reflns_theta_full 25.242
_diffrn_reflns_theta_max 26.021
_diffrn_reflns_theta_min 2.732
_diffrn_standards_number 0
_exptl_absorpt_coefficient_mu 0.280
_exptl_absorpt_correction_T_max 0.7455
_exptl_absorpt_correction_T_min 0.5179
_exptl_absorpt_correction_type multi-scan
_exptl_absorpt_process_details
;
SADABS-2016/2 (Bruker,2016/2) was used for absorption correction.
wR2(int) was 0.1484 before and 0.0927 after correction.
The Ratio of minimum to maximum transmission is 0.6947.
The \l/2 correction factor is Not present.
;
_exptl_crystal_colour 'clear light colourless'
_exptl_crystal_colour_lustre clear
_exptl_crystal_colour_modifier light
_exptl_crystal_colour_primary colourless
_exptl_crystal_density_diffrn 1.538
_exptl_crystal_description plate
_exptl_crystal_F_000 336
_exptl_crystal_size_max 0.265
_exptl_crystal_size_mid 0.089
_exptl_crystal_size_min 0.028
_refine_diff_density_max 0.698
_refine_diff_density_min -0.479
_refine_diff_density_rms 0.070
_refine_ls_extinction_method none
_refine_ls_goodness_of_fit_ref 1.049
_refine_ls_hydrogen_treatment constr
_refine_ls_matrix_type full
_refine_ls_number_parameters 190
_refine_ls_number_reflns 2773
_refine_ls_number_restraints 0
_refine_ls_restrained_S_all 1.049
_refine_ls_R_factor_all 0.0558
_refine_ls_R_factor_gt 0.0470
_refine_ls_shift/su_max 0.001
_refine_ls_shift/su_mean 0.000
_refine_ls_structure_factor_coef Fsqd
_refine_ls_weighting_details 'w=1/[\s^2^(Fo^2^)+(0.0524P)^2^+0.7503P] where P=(Fo^2^+2Fc^2^)/3'
_refine_ls_weighting_scheme calc
_refine_ls_wR_factor_gt 0.1156
_refine_ls_wR_factor_ref 0.1208
_reflns_Friedel_coverage 0.000
_reflns_number_gt 2387
_reflns_number_total 2773
_reflns_threshold_expression 'I > 2\s(I)'
_cod_data_source_file d3ce00835e2.cif
_cod_data_source_block mo_nalaoh_l12otf_2_0m_a
_cod_depositor_comments 'Adding full bibliography for 7247266--7247271.cif.'
_cod_database_code 7247269
_shelx_shelxl_version_number 2019/1
_shelx_space_group_comment
;
The symmetry employed for this shelxl refinement is uniquely defined
by the following loop, which should always be used as a source of
symmetry information in preference to the above space-group names.
They are only intended as comments.
;
_shelx_estimated_absorpt_t_max 0.992
_shelx_estimated_absorpt_t_min 0.930
_olex2_refinement_description
;
1.a Ternary CH refined with riding coordinates:
 C1(H1)
1.b Secondary CH2 refined with riding coordinates:
 C2(H2A,H2B), C3(H3A,H3B), C4(H4A,H4B), C7(H7A,H7B), C8(H8A,H8B)
1.c Aromatic/amide H refined with riding coordinates:
 C5(H5), C6(H6)
;
_olex2_submission_special_instructions 'No special instructions were received'

loop_
_space_group_symop_operation_xyz
'x, y, z'
'-x, -y, -z'

loop_
_atom_site_label
_atom_site_type_symbol
_atom_site_fract_x
_atom_site_fract_y
_atom_site_fract_z
_atom_site_U_iso_or_equiv
_atom_site_adp_type
_atom_site_occupancy
_atom_site_site_symmetry_order
_atom_site_calc_flag
_atom_site_refinement_flags_posn
_atom_site_refinement_flags_adp
_atom_site_refinement_flags_occupancy
_atom_site_disorder_assembly
_atom_site_disorder_group
C1 C 1.0151(3) 0.9845(3) 0.90226(14) 0.0141(5) Uani 1 1 d . . . . .
H1 H 1.010326 0.844021 0.888882 0.017 Uiso 1 1 calc R . . . .
C2 C 0.8008(3) 0.9609(3) 1.02653(15) 0.0173(5) Uani 1 1 d . . . . .
H2A H 0.787879 0.821263 1.016788 0.021 Uiso 1 1 calc R . . . .
H2B H 0.676213 1.007322 1.048578 0.021 Uiso 1 1 calc R . . . .
C3 C 0.8191(3) 1.0432(3) 0.93744(14) 0.0169(5) Uani 1 1 d . . . . .
H3A H 0.816840 1.183010 0.945702 0.020 Uiso 1 1 calc R . . . .
H3B H 0.701121 0.999137 0.892595 0.020 Uiso 1 1 calc R . . . .
C4 C 1.0454(3) 1.0776(3) 0.81730(14) 0.0169(5) Uani 1 1 d . . . . .
H4A H 1.041148 1.216628 0.829036 0.020 Uiso 1 1 calc R . . . .
H4B H 1.181245 1.046859 0.801930 0.020 Uiso 1 1 calc R . . . .
C5 C 0.7371(4) 1.1210(3) 0.69991(15) 0.0179(5) Uani 1 1 d . . . . .
H5 H 0.709781 1.246731 0.720296 0.021 Uiso 1 1 calc R . . . .
C6 C 0.8775(3) 0.8473(3) 0.69195(14) 0.0145(5) Uani 1 1 d . . . . .
H6 H 0.962387 0.742942 0.703168 0.017 Uiso 1 1 calc R . . . .
C7 C 0.6603(3) 0.7124(3) 0.55156(15) 0.0181(5) Uani 1 1 d . . . . .
H7A H 0.510511 0.710393 0.536931 0.022 Uiso 1 1 calc R . . . .
H7B H 0.701544 0.585909 0.569670 0.022 Uiso 1 1 calc R . . . .
C8 C 0.7539(3) 0.7549(3) 0.46899(15) 0.0180(5) Uani 1 1 d . . . . .
H8A H 0.697862 0.663895 0.418059 0.022 Uiso 1 1 calc R . . . .
H8B H 0.717811 0.883718 0.452545 0.022 Uiso 1 1 calc R . . . .
C9 C 0.9747(4) 0.7417(3) 0.48544(15) 0.0182(5) Uani 1 1 d . . . . .
C10 C 0.4719(4) 0.5194(4) 0.86421(16) 0.0223(5) Uani 1 1 d . . . . .
F1 F 0.3682(3) 0.5957(3) 0.92580(11) 0.0540(6) Uani 1 1 d . . . . .
F2 F 0.4554(2) 0.3318(2) 0.86437(10) 0.0261(4) Uani 1 1 d . . . . .
F3 F 0.6676(3) 0.5662(2) 0.88988(11) 0.0396(4) Uani 1 1 d . . . . .
N1 N 1.1464(3) 0.7301(3) 0.50149(15) 0.0274(5) Uani 1 1 d . . . . .
N2 N 0.8893(3) 1.0153(3) 0.73989(12) 0.0136(4) Uani 1 1 d . . . . .
N3 N 0.6343(3) 1.0254(3) 0.62974(12) 0.0175(4) Uani 1 1 d . . . . .
N4 N 0.7252(3) 0.8551(3) 0.62617(12) 0.0146(4) Uani 1 1 d . . . . .
O1 O 0.4079(3) 0.7994(2) 0.76640(12) 0.0285(4) Uani 1 1 d . . . . .
O2 O 0.1767(3) 0.5257(3) 0.73431(13) 0.0292(4) Uani 1 1 d . . . . .
O3 O 0.5208(3) 0.5041(2) 0.70000(11) 0.0220(4) Uani 1 1 d . . . . .
S1 S 0.38386(9) 0.59734(8) 0.75377(4) 0.01690(17) Uani 1 1 d . . . . .

loop_
_atom_site_aniso_label
_atom_site_aniso_U_11
_atom_site_aniso_U_22
_atom_site_aniso_U_33
_atom_site_aniso_U_23
_atom_site_aniso_U_13
_atom_site_aniso_U_12
C1 0.0125(11) 0.0123(11) 0.0162(10) -0.0024(8) -0.0004(8) 0.0014(8)
C2 0.0117(11) 0.0219(13) 0.0173(11) -0.0019(9) 0.0004(8) -0.0005(9)
C3 0.0121(11) 0.0213(12) 0.0155(11) -0.0027(9) -0.0013(8) 0.0026(9)
C4 0.0154(11) 0.0183(12) 0.0150(11) -0.0038(9) -0.0014(9) -0.0027(9)
C5 0.0205(12) 0.0168(12) 0.0165(11) -0.0002(9) 0.0032(9) 0.0052(9)
C6 0.0134(11) 0.0128(11) 0.0164(10) -0.0007(8) 0.0000(8) 0.0036(9)
C7 0.0119(11) 0.0198(12) 0.0206(11) -0.0078(9) 0.0012(9) -0.0022(9)
C8 0.0141(11) 0.0208(13) 0.0167(11) -0.0047(9) -0.0030(8) 0.0031(9)
C9 0.0202(12) 0.0160(12) 0.0185(11) -0.0026(9) 0.0055(9) -0.0011(9)
C10 0.0255(13) 0.0200(13) 0.0209(12) -0.0007(10) 0.0025(10) 0.0036(10)
F1 0.0859(15) 0.0595(13) 0.0244(9) 0.0099(8) 0.0261(9) 0.0397(11)
F2 0.0258(8) 0.0196(8) 0.0326(8) 0.0098(6) -0.0013(6) -0.0003(6)
F3 0.0401(10) 0.0356(10) 0.0356(9) 0.0019(7) -0.0175(7) -0.0139(8)
N1 0.0176(11) 0.0277(13) 0.0375(12) 0.0022(10) 0.0061(9) -0.0002(9)
N2 0.0139(9) 0.0127(10) 0.0139(9) -0.0015(7) 0.0016(7) 0.0021(7)
N3 0.0169(10) 0.0173(10) 0.0179(10) -0.0007(8) 0.0013(8) 0.0070(8)
N4 0.0118(9) 0.0146(10) 0.0167(9) -0.0022(7) 0.0016(7) 0.0028(7)
O1 0.0442(11) 0.0128(9) 0.0302(10) 0.0015(7) 0.0107(8) 0.0076(8)
O2 0.0180(9) 0.0287(11) 0.0405(11) 0.0099(8) -0.0018(8) 0.0081(8)
O3 0.0261(9) 0.0200(9) 0.0205(8) -0.0007(7) 0.0059(7) 0.0079(7)
S1 0.0206(3) 0.0131(3) 0.0171(3) 0.0007(2) 0.0028(2) 0.0049(2)

loop_
_atom_type_symbol
_atom_type_description
_atom_type_scat_dispersion_real
_atom_type_scat_dispersion_imag
_atom_type_scat_source
C C 0.0033 0.0016 'International Tables Vol C Tables 4.2.6.8 and 6.1.1.4'
H H 0.0000 0.0000 'International Tables Vol C Tables 4.2.6.8 and 6.1.1.4'
F F 0.0171 0.0103 'International Tables Vol C Tables 4.2.6.8 and 6.1.1.4'
N N 0.0061 0.0033 'International Tables Vol C Tables 4.2.6.8 and 6.1.1.4'
O O 0.0106 0.0060 'International Tables Vol C Tables 4.2.6.8 and 6.1.1.4'
S S 0.1246 0.1234 'International Tables Vol C Tables 4.2.6.8 and 6.1.1.4'

loop_
_geom_angle_atom_site_label_1
_geom_angle_atom_site_label_2
_geom_angle_atom_site_label_3
_geom_angle
_geom_angle_site_symmetry_1
_geom_angle_site_symmetry_3
_geom_angle_publ_flag
C3 C1 C2 110.15(18) . 2_777 ?
C4 C1 C2 107.78(18) . 2_777 ?
C4 C1 C3 112.71(19) . . ?
C3 C2 C1 111.92(19) . 2_777 ?
C2 C3 C1 111.67(19) . . ?
N2 C4 C1 112.67(18) . . ?
N3 C5 N2 110.9(2) . . ?
N4 C6 N2 106.71(19) . . ?
N4 C7 C8 110.99(19) . . ?
C9 C8 C7 111.08(19) . . ?
N1 C9 C8 177.4(3) . . ?
F1 C10 F2 108.0(2) . . ?
F1 C10 F3 107.9(2) . . ?
F1 C10 S1 111.81(17) . . ?
F2 C10 F3 106.6(2) . . ?
F2 C10 S1 111.43(16) . . ?
F3 C10 S1 110.87(18) . . ?
C5 N2 C4 126.98(19) . . ?
C6 N2 C4 126.40(19) . . ?
C6 N2 C5 106.50(18) . . ?
C5 N3 N4 104.25(18) . . ?
C6 N4 C7 127.85(19) . . ?
C6 N4 N3 111.65(18) . . ?
N3 N4 C7 120.34(18) . . ?
O1 S1 C10 103.85(11) . . ?
O1 S1 O2 115.30(11) . . ?
O1 S1 O3 115.26(11) . . ?
O2 S1 C10 103.58(12) . . ?
O3 S1 C10 101.93(11) . . ?
O3 S1 O2 114.45(11) . . ?

loop_
_geom_bond_atom_site_label_1
_geom_bond_atom_site_label_2
_geom_bond_distance
_geom_bond_site_symmetry_2
_geom_bond_publ_flag
C1 C2 1.534(3) 2_777 ?
C1 C3 1.531(3) . ?
C1 C4 1.526(3) . ?
C2 C3 1.529(3) . ?
C4 N2 1.483(3) . ?
C5 N2 1.369(3) . ?
C5 N3 1.310(3) . ?
C6 N2 1.340(3) . ?
C6 N4 1.319(3) . ?
C7 C8 1.522(3) . ?
C7 N4 1.467(3) . ?
C8 C9 1.461(3) . ?
C9 N1 1.140(3) . ?
C10 F1 1.326(3) . ?
C10 F2 1.333(3) . ?
C10 F3 1.333(3) . ?
C10 S1 1.819(3) . ?
N3 N4 1.361(3) . ?
O1 S1 1.4341(18) . ?
O2 S1 1.4439(19) . ?
O3 S1 1.4428(17) . ?

loop_
_geom_torsion_atom_site_label_1
_geom_torsion_atom_site_label_2
_geom_torsion_atom_site_label_3
_geom_torsion_atom_site_label_4
_geom_torsion
_geom_torsion_site_symmetry_1
_geom_torsion_site_symmetry_2
_geom_torsion_site_symmetry_3
_geom_torsion_site_symmetry_4
_geom_torsion_publ_flag
C1 C2 C3 C1 56.0(3) 2_777 . . . ?
C1 C4 N2 C5 110.0(2) . . . . ?
C1 C4 N2 C6 -74.4(3) . . . . ?
C2 C1 C3 C2 -55.0(3) 2_777 . . . ?
C2 C1 C4 N2 172.72(19) 2_777 . . . ?
C3 C1 C4 N2 -65.5(2) . . . . ?
C4 C1 C3 C2 -175.40(18) . . . . ?
C5 N3 N4 C6 0.2(3) . . . . ?
C5 N3 N4 C7 -175.59(19) . . . . ?
C8 C7 N4 C6 -94.8(3) . . . . ?
C8 C7 N4 N3 80.2(2) . . . . ?
F1 C10 S1 O1 57.8(2) . . . . ?
F1 C10 S1 O2 -63.0(2) . . . . ?
F1 C10 S1 O3 177.90(19) . . . . ?
F2 C10 S1 O1 178.73(17) . . . . ?
F2 C10 S1 O2 57.90(19) . . . . ?
F2 C10 S1 O3 -61.19(19) . . . . ?
F3 C10 S1 O1 -62.69(19) . . . . ?
F3 C10 S1 O2 176.49(17) . . . . ?
F3 C10 S1 O3 57.40(19) . . . . ?
N2 C5 N3 N4 0.1(3) . . . . ?
N2 C6 N4 C7 175.0(2) . . . . ?
N2 C6 N4 N3 -0.4(3) . . . . ?
N3 C5 N2 C4 176.0(2) . . . . ?
N3 C5 N2 C6 -0.3(3) . . . . ?
N4 C6 N2 C4 -176.0(2) . . . . ?
N4 C6 N2 C5 0.4(2) . . . . ?
N4 C7 C8 C9 64.4(3) . . . . ?
